data_7058139
loop_
_publ_author_name
'Wen, He-Rui'
'Zhang, Jia-Li'
'Liang, Fu-Yong'
'Yang, Kai'
'Liu, Sui-Jun'
'Liao, Jin-Sheng'
'Liu, Cai-Ming'

_publ_section_title
;
 TbIII/3d--TbIII clusters derived from a 1,4,7-triazacyclononane-based
 hexadentate ligand with field-induced slow magnetic relaxation and
 oxygen-sensitive luminescence
;
_journal_issue 10
_journal_name_full 'New Journal of Chemistry'
_journal_page_first 4067
_journal_paper_doi 10.1039/C8NJ05777J
_journal_volume 43
_journal_year 2019
_chemical_formula_sum 'C66 H84 Cl N6 O10 Tb Zn2'
_chemical_formula_weight 1446.50
_space_group_IT_number 2
_space_group_name_Hall '-P 1'
_space_group_name_H-M_alt 'P -1'
_symmetry_cell_setting triclinic
_symmetry_space_group_name_Hall '-P 1'
_symmetry_space_group_name_H-M 'P -1'
_atom_sites_solution_hydrogens geom
_atom_sites_solution_primary direct
_atom_sites_solution_secondary difmap
_audit_block_doi 10.5517/ccdc.csd.cc201xvv
_audit_creation_method SHELXL-97
_audit_update_record
;
2018-06-12 deposited with the CCDC.
2019-02-01 downloaded from the CCDC.
;
_cell_angle_alpha 90.790(3)
_cell_angle_beta 105.005(2)
_cell_angle_gamma 117.267(2)
_cell_formula_units_Z 2
_cell_length_a 13.1186(16)
_cell_length_b 14.1170(17)
_cell_length_c 20.850(3)
_cell_measurement_reflns_used 6493
_cell_measurement_temperature 298(2)
_cell_measurement_theta_max 20.87
_cell_measurement_theta_min 3.06
_cell_volume 3275.6(7)
_computing_cell_refinement 'Bruker SMART'
_computing_data_collection 'Bruker SMART'
_computing_data_reduction 'Bruker SAINT'
_computing_molecular_graphics 'Bruker SHELXTL'
_computing_publication_material 'Bruker SHELXTL'
_computing_structure_refinement 'SHELXL-97 (Sheldrick, 1997)'
_computing_structure_solution 'SHELXS-97 (Sheldrick, 1990)'
_diffrn_ambient_temperature 298(2)
_diffrn_measured_fraction_theta_full 0.984
_diffrn_measured_fraction_theta_max 0.984
_diffrn_measurement_device_type 'CCD area detector'
_diffrn_measurement_method 'phi and omega scans'
_diffrn_radiation_monochromator graphite
_diffrn_radiation_source 'fine-focus sealed tube'
_diffrn_radiation_type MoK\a
_diffrn_radiation_wavelength 0.71073
_diffrn_reflns_av_R_equivalents 0.1492
_diffrn_reflns_av_sigmaI/netI 0.1581
_diffrn_reflns_limit_h_max 13
_diffrn_reflns_limit_h_min -13
_diffrn_reflns_limit_k_max 14
_diffrn_reflns_limit_k_min -14
_diffrn_reflns_limit_l_max 20
_diffrn_reflns_limit_l_min -21
_diffrn_reflns_number 29662
_diffrn_reflns_theta_full 21.02
_diffrn_reflns_theta_max 21.02
_diffrn_reflns_theta_min 2.89
_exptl_absorpt_coefficient_mu 1.896
_exptl_crystal_colour colorless
_exptl_crystal_density_diffrn 1.467
_exptl_crystal_density_method 'not measured'
_exptl_crystal_description needle
_exptl_crystal_F_000 1488
_exptl_crystal_size_max 0.29
_exptl_crystal_size_mid 0.26
_exptl_crystal_size_min 0.24
_refine_diff_density_max 1.224
_refine_diff_density_min -1.324
_refine_diff_density_rms 0.121
_refine_ls_extinction_method none
_refine_ls_goodness_of_fit_ref 1.058
_refine_ls_hydrogen_treatment mixed
_refine_ls_matrix_type full
_refine_ls_number_parameters 790
_refine_ls_number_reflns 6962
_refine_ls_number_restraints 360
_refine_ls_restrained_S_all 1.046
_refine_ls_R_factor_all 0.1478
_refine_ls_R_factor_gt 0.0727
_refine_ls_shift/su_max 0.038
_refine_ls_shift/su_mean 0.001
_refine_ls_structure_factor_coef Fsqd
_refine_ls_weighting_details 'calc w=1/[\s^2^(Fo^2^)+(0.0362P)^2^+0.0000P] where P=(Fo^2^+2Fc^2^)/3'
_refine_ls_weighting_scheme calc
_refine_ls_wR_factor_gt 0.1059
_refine_ls_wR_factor_ref 0.1188
_reflns_number_gt 3934
_reflns_number_total 6962
_reflns_threshold_expression >2sigma(I)
_cod_data_source_file c8nj05777j2.cif
_cod_data_source_block a_CCDC3
_cod_depositor_comments
;
The following automatic conversions were performed:

'_symmetry_cell_setting' value 'Triclinic' changed to 'triclinic'
according to
/home/data/users/saulius/crontab/automatic-downloads/rss-feeds/RSC/lib/dictionaries/cif_core.dic
dictionary named 'cif_core.dic' version 2.4.2 from 2011-04-26.

Automatic conversion script
Id: cif_fix_values 4973 2017-02-22 13:04:09Z antanas 

 Adding full bibliography for 7058136--7058139.cif.
;
_cod_original_cell_volume 3275.5(7)
_cod_original_sg_symbol_H-M P-1
_cod_database_code 7058139

loop_
_symmetry_equiv_pos_as_xyz
'x, y, z'
'-x, -y, -z'

loop_
_atom_site_label
_atom_site_type_symbol
_atom_site_fract_x
_atom_site_fract_y
_atom_site_fract_z
_atom_site_U_iso_or_equiv
_atom_site_adp_type
_atom_site_occupancy
_atom_site_symmetry_multiplicity
_atom_site_calc_flag
_atom_site_refinement_flags
Tb1 Tb 0.5000 0.5000 0.0000 0.0317(2) Uani 1 2 d S
Zn1 Zn 0.43905(7) 0.28407(7) 0.04584(5) 0.0338(3) Uani 1 1 d .
N2 N 0.4622(5) 0.1576(5) 0.0089(3) 0.039(2) Uani 1 1 d .
O2 O 0.5981(4) 0.4012(4) 0.0260(3) 0.0377(17) Uani 1 1 d .
C8 C 0.4867(6) 0.3876(6) 0.2026(4) 0.033(2) Uani 1 1 d U
N1 N 0.5000(5) 0.2465(5) 0.1418(3) 0.031(2) Uani 1 1 d .
N3 N 0.2698(5) 0.1563(5) 0.0466(3) 0.036(2) Uani 1 1 d .
C15 C 0.4306(7) 0.4266(6) 0.1523(4) 0.040(2) Uani 1 1 d U
C23 C 0.3425(7) 0.3205(7) -0.1816(4) 0.063(3) Uani 1 1 d U
H23A H 0.3436 0.3890 -0.1797 0.095 Uiso 1 1 calc R
H23B H 0.3278 0.2931 -0.2273 0.095 Uiso 1 1 calc R
H23C H 0.4185 0.3291 -0.1548 0.095 Uiso 1 1 calc R
C17 C 0.1625(6) 0.1759(6) -0.0638(4) 0.037(2) Uani 1 1 d U
C7 C 0.5668(6) 0.3456(6) 0.1905(4) 0.035(2) Uani 1 1 d U
H7A H 0.6284 0.3999 0.1741 0.043 Uiso 1 1 calc R
H7B H 0.6063 0.3316 0.2326 0.043 Uiso 1 1 calc R
C22 C 0.2446(6) 0.2426(6) -0.1551(4) 0.041(2) Uani 1 1 d U
C19 C 0.0486(7) 0.0840(6) -0.1780(4) 0.047(2) Uani 1 1 d U
C24 C 0.2557(6) 0.2505(6) -0.0862(4) 0.031(2) Uani 1 1 d U
C18 C 0.0596(6) 0.0946(6) -0.1102(4) 0.047(3) Uani 1 1 d U
H18 H -0.0031 0.0464 -0.0951 0.056 Uiso 1 1 calc R
C6 C 0.3941(6) 0.1636(6) 0.1592(4) 0.040(3) Uani 1 1 d U
H6A H 0.3900 0.0937 0.1520 0.048 Uiso 1 1 calc R
H6B H 0.4046 0.1803 0.2065 0.048 Uiso 1 1 calc R
C21 C 0.1411(6) 0.1586(6) -0.1984(4) 0.046(3) Uani 1 1 d U
H21 H 0.1343 0.1527 -0.2440 0.056 Uiso 1 1 calc R
C16 C 0.1728(6) 0.1785(6) 0.0095(4) 0.045(3) Uani 1 1 d U
H16A H 0.1888 0.2489 0.0282 0.054 Uiso 1 1 calc R
H16B H 0.0972 0.1252 0.0150 0.054 Uiso 1 1 calc R
C5 C 0.2784(6) 0.1571(6) 0.1188(4) 0.042(3) Uani 1 1 d U
H5A H 0.2119 0.0920 0.1244 0.050 Uiso 1 1 calc R
H5B H 0.2724 0.2184 0.1352 0.050 Uiso 1 1 calc R
C20 C -0.0635(7) -0.0045(7) -0.2261(4) 0.068(4) Uani 1 1 d U
H20A H -0.0523 -0.0076 -0.2696 0.103 Uiso 1 1 calc R
H20B H -0.1294 0.0097 -0.2292 0.103 Uiso 1 1 calc R
H20C H -0.0806 -0.0721 -0.2102 0.103 Uiso 1 1 calc R
C1 C 0.5772(6) 0.2050(6) 0.1312(4) 0.045(3) Uani 1 1 d U
H1A H 0.5972 0.1722 0.1697 0.054 Uiso 1 1 calc R
H1B H 0.6514 0.2646 0.1282 0.054 Uiso 1 1 calc R
C2 C 0.5200(6) 0.1205(6) 0.0666(4) 0.046(3) Uani 1 1 d U
H2A H 0.5816 0.1087 0.0562 0.055 Uiso 1 1 calc R
H2B H 0.4605 0.0524 0.0744 0.055 Uiso 1 1 calc R
C3 C 0.3399(6) 0.0717(6) -0.0252(4) 0.046(3) Uani 1 1 d U
H3A H 0.3422 0.0053 -0.0344 0.055 Uiso 1 1 calc R
H3B H 0.3097 0.0906 -0.0678 0.055 Uiso 1 1 calc R
Tb2 Tb 0.0000 0.5000 0.5000 0.0429(2) Uani 1 2 d S
Zn2 Zn 0.11523(8) 0.63734(8) 0.40345(5) 0.0476(4) Uani 1 1 d .
C51 C -0.0709(7) 0.6942(7) 0.4257(4) 0.048(2) Uani 1 1 d U
C41 C -0.0005(7) 0.3968(6) 0.3443(4) 0.040(2) Uani 1 1 d U
C45 C -0.0742(7) 0.2511(7) 0.2305(4) 0.063(3) Uani 1 1 d U
C50 C 0.0038(7) 0.8024(7) 0.4298(4) 0.049(2) Uani 1 1 d U
C42 C 0.0159(7) 0.3078(7) 0.3495(4) 0.046(2) Uani 1 1 d U
C52 C -0.1963(7) 0.6555(7) 0.4054(4) 0.059(3) Uani 1 1 d U
C57 C -0.0431(8) 0.8708(8) 0.4151(4) 0.071(3) Uani 1 1 d U
H57 H 0.0089 0.9438 0.4177 0.085 Uiso 1 1 calc R
C43 C 0.0708(7) 0.2856(6) 0.4166(4) 0.066(3) Uani 1 1 d U
H43A H 0.1446 0.3488 0.4398 0.099 Uiso 1 1 calc R
H43B H 0.0867 0.2269 0.4098 0.099 Uiso 1 1 calc R
H43C H 0.0160 0.2669 0.4429 0.099 Uiso 1 1 calc R
C47 C -0.0848(7) 0.3437(7) 0.2268(4) 0.055(3) Uani 1 1 d U
H47 H -0.1163 0.3570 0.1847 0.066 Uiso 1 1 calc R
C54 C -0.2384(8) 0.7273(7) 0.3923(5) 0.071(3) Uani 1 1 d U
H54 H -0.3209 0.7021 0.3797 0.085 Uiso 1 1 calc R
C55 C -0.1633(8) 0.8357(8) 0.3969(5) 0.078(3) Uani 1 1 d U
C53 C -0.2770(7) 0.5400(7) 0.4031(5) 0.074(3) Uani 1 1 d U
H53A H -0.3588 0.5266 0.3904 0.111 Uiso 1 1 calc R
H53B H -0.2574 0.5200 0.4466 0.111 Uiso 1 1 calc R
H53C H -0.2674 0.4981 0.3707 0.111 Uiso 1 1 calc R
C49 C 0.1370(7) 0.8463(7) 0.4462(4) 0.060(3) Uani 1 1 d U
H49A H 0.1740 0.9240 0.4481 0.073 Uiso 1 1 calc R
H49B H 0.1664 0.8319 0.4907 0.073 Uiso 1 1 calc R
C56 C -0.2199(9) 0.9119(8) 0.3807(6) 0.123(5) Uani 1 1 d U
H56A H -0.2708 0.8910 0.3351 0.184 Uiso 1 1 calc R
H56B H -0.1571 0.9849 0.3867 0.184 Uiso 1 1 calc R
H56C H -0.2666 0.9066 0.4105 0.184 Uiso 1 1 calc R
O1 O 0.4519(4) 0.4289(4) 0.0928(3) 0.0350(16) Uani 1 1 d .
O3 O 0.3554(4) 0.3294(4) -0.0420(3) 0.0389(18) Uani 1 1 d .
O5 O -0.0292(4) 0.6248(4) 0.4393(3) 0.0503(19) Uani 1 1 d .
O4 O 0.0265(4) 0.4657(4) 0.4002(2) 0.0488(19) Uani 1 1 d .
O6 O 0.1888(4) 0.6303(4) 0.5070(3) 0.0490(19) Uani 1 1 d .
N6 N 0.2745(5) 0.6688(5) 0.3836(3) 0.048(2) Uani 1 1 d .
N4 N 0.0415(5) 0.6172(5) 0.2980(3) 0.042(2) Uani 1 1 d .
C33 C 0.6872(6) 0.3797(6) 0.0256(4) 0.033(2) Uani 1 1 d U
N5 N 0.1764(6) 0.8032(5) 0.3995(3) 0.052(2) Uani 1 1 d .
C4 C 0.2541(6) 0.0529(6) 0.0165(4) 0.040(3) Uani 1 1 d U
H4A H 0.1720 0.0100 -0.0118 0.049 Uiso 1 1 calc R
H4B H 0.2688 0.0129 0.0521 0.049 Uiso 1 1 calc R
C25 C 0.5348(6) 0.1958(6) -0.0390(4) 0.041(2) Uani 1 1 d U
H25A H 0.4978 0.2261 -0.0730 0.050 Uiso 1 1 calc R
H25B H 0.5338 0.1346 -0.0614 0.050 Uiso 1 1 calc R
C31 C 0.8089(6) 0.4568(6) 0.0566(4) 0.034(2) Uani 1 1 d U
C39 C -0.0702(7) 0.5126(6) 0.2753(4) 0.049(3) Uani 1 1 d U
H39A H -0.1103 0.5093 0.2285 0.059 Uiso 1 1 calc R
H39B H -0.1232 0.5094 0.3011 0.059 Uiso 1 1 calc R
C26 C 0.6627(6) 0.2791(6) -0.0053(4) 0.037(2) Uani 1 1 d U
C28 C 0.8724(6) 0.3332(7) 0.0226(4) 0.051(2) Uani 1 1 d U
C27 C 0.7539(6) 0.2584(6) -0.0065(4) 0.046(2) Uani 1 1 d U
H27 H 0.7356 0.1916 -0.0275 0.056 Uiso 1 1 calc R
C32 C 0.8338(6) 0.5621(6) 0.0884(4) 0.047(3) Uani 1 1 d U
H32A H 0.9183 0.6046 0.1107 0.070 Uiso 1 1 calc R
H32B H 0.7903 0.5513 0.1206 0.070 Uiso 1 1 calc R
H32C H 0.8089 0.5991 0.0546 0.070 Uiso 1 1 calc R
C30 C 0.8942(7) 0.4303(6) 0.0531(4) 0.046(2) Uani 1 1 d U
H30 H 0.9739 0.4818 0.0729 0.055 Uiso 1 1 calc R
C58 C 0.3412(7) 0.6268(7) 0.4343(4) 0.052(3) Uani 1 1 d U
H58A H 0.2881 0.5518 0.4356 0.063 Uiso 1 1 calc R
H58B H 0.4082 0.6303 0.4209 0.063 Uiso 1 1 calc R
C35 C 0.3057(7) 0.8517(7) 0.4205(5) 0.061(3) Uani 1 1 d U
H35A H 0.3348 0.8544 0.4686 0.073 Uiso 1 1 calc R
H35B H 0.3399 0.9250 0.4107 0.073 Uiso 1 1 calc R
C36 C 0.3450(7) 0.7880(7) 0.3846(5) 0.060(3) Uani 1 1 d U
H36A H 0.4294 0.8115 0.4065 0.072 Uiso 1 1 calc R
H36B H 0.3365 0.8026 0.3388 0.072 Uiso 1 1 calc R
C60 C 0.3085(7) 0.6910(6) 0.5352(4) 0.050(3) Uani 1 1 d U
C34 C 0.1231(7) 0.8146(6) 0.3294(4) 0.061(3) Uani 1 1 d U
H34A H 0.1849 0.8420 0.3070 0.074 Uiso 1 1 calc R
H34B H 0.0946 0.8668 0.3310 0.074 Uiso 1 1 calc R
C38 C 0.1359(7) 0.6232(7) 0.2679(4) 0.058(3) Uani 1 1 d U
H38A H 0.1723 0.6928 0.2533 0.070 Uiso 1 1 calc R
H38B H 0.0983 0.5681 0.2286 0.070 Uiso 1 1 calc R
C48 C 0.0195(7) 0.7084(6) 0.2891(4) 0.061(3) Uani 1 1 d U
H48A H -0.0516 0.6940 0.3019 0.073 Uiso 1 1 calc R
H48B H 0.0030 0.7155 0.2418 0.073 Uiso 1 1 calc R
C37 C 0.2342(7) 0.6078(7) 0.3171(4) 0.054(3) Uani 1 1 d U
H37A H 0.2039 0.5319 0.3206 0.065 Uiso 1 1 calc R
H37B H 0.3022 0.6304 0.2995 0.065 Uiso 1 1 calc R
C59 C 0.3869(7) 0.6904(7) 0.5025(4) 0.047(2) Uani 1 1 d U
C29 C 0.9707(7) 0.3074(7) 0.0212(5) 0.080(3) Uani 1 1 d U
H29A H 1.0102 0.3455 -0.0104 0.121 Uiso 1 1 calc R
H29B H 0.9371 0.2312 0.0080 0.121 Uiso 1 1 calc R
H29C H 1.0279 0.3290 0.0651 0.121 Uiso 1 1 calc R
C13 C 0.3512(7) 0.4596(6) 0.1621(4) 0.040(2) Uani 1 1 d U
C12 C 0.3234(7) 0.4472(6) 0.2208(4) 0.046(2) Uani 1 1 d U
H12 H 0.2658 0.4649 0.2263 0.056 Uiso 1 1 calc R
C40 C -0.0511(7) 0.4174(7) 0.2820(4) 0.042(2) Uani 1 1 d U
C9 C 0.4558(6) 0.3795(6) 0.2607(4) 0.039(2) Uani 1 1 d U
H9 H 0.4914 0.3518 0.2942 0.046 Uiso 1 1 calc R
C10 C 0.3774(7) 0.4089(7) 0.2734(4) 0.046(2) Uani 1 1 d U
C14 C 0.2969(7) 0.5100(6) 0.1101(4) 0.057(3) Uani 1 1 d U
H14A H 0.2483 0.4585 0.0698 0.085 Uiso 1 1 calc R
H14B H 0.3600 0.5721 0.1003 0.085 Uiso 1 1 calc R
H14C H 0.2480 0.5315 0.1271 0.085 Uiso 1 1 calc R
C11 C 0.3436(7) 0.3961(7) 0.3389(4) 0.072(3) Uani 1 1 d U
H11A H 0.2583 0.3520 0.3290 0.108 Uiso 1 1 calc R
H11B H 0.3677 0.4658 0.3619 0.108 Uiso 1 1 calc R
H11C H 0.3838 0.3625 0.3670 0.108 Uiso 1 1 calc R
C46 C -0.1194(9) 0.1689(7) 0.1682(5) 0.098(4) Uani 1 1 d U
H46A H -0.1700 0.1837 0.1321 0.147 Uiso 1 1 calc R
H46B H -0.1646 0.0978 0.1778 0.147 Uiso 1 1 calc R
H46C H -0.0523 0.1735 0.1554 0.147 Uiso 1 1 calc R
Cl1 Cl 0.3621(4) 0.8911(3) 0.2021(2) 0.1754(17) Uani 1 1 d .
C66 C 0.5122(7) 0.7507(6) 0.5339(4) 0.055(3) Uani 1 1 d U
H66 H 0.5649 0.7483 0.5122 0.066 Uiso 1 1 calc R
C63 C 0.4776(7) 0.8145(7) 0.6262(5) 0.063(3) Uani 1 1 d U
H63 H 0.5089 0.8580 0.6677 0.076 Uiso 1 1 calc R
C62 C 0.2686(7) 0.7564(7) 0.6350(4) 0.076(4) Uani 1 1 d U
H62A H 0.3127 0.8123 0.6733 0.114 Uiso 1 1 calc R
H62B H 0.2300 0.6879 0.6495 0.114 Uiso 1 1 calc R
H62C H 0.2089 0.7699 0.6052 0.114 Uiso 1 1 calc R
C61 C 0.3523(8) 0.7551(7) 0.5991(5) 0.057(3) Uani 1 1 d U
C64 C 0.5567(8) 0.8120(7) 0.5949(5) 0.060(3) Uani 1 1 d U
C65 C 0.6895(7) 0.8745(7) 0.6278(5) 0.090(4) Uani 1 1 d U
H65A H 0.7230 0.8261 0.6323 0.134 Uiso 1 1 calc R
H65B H 0.7052 0.9102 0.6715 0.134 Uiso 1 1 calc R
H65C H 0.7256 0.9271 0.6008 0.134 Uiso 1 1 calc R
O8 O 0.4374(10) 0.9425(7) 0.1665(6) 0.276(5) Uani 1 1 d .
O9 O 0.3525(10) 0.7900(7) 0.2060(5) 0.214(5) Uani 1 1 d .
O10 O 0.3600(10) 0.9383(7) 0.2517(5) 0.215(5) Uani 1 1 d .
O7 O 0.2691(19) 0.8868(13) 0.1510(7) 0.388(12) Uani 1 1 d .
C44 C -0.0225(7) 0.2359(7) 0.2937(4) 0.055(3) Uani 1 1 d U
H44 H -0.0139 0.1742 0.2979 0.066 Uiso 1 1 calc R

loop_
_atom_site_aniso_label
_atom_site_aniso_U_11
_atom_site_aniso_U_22
_atom_site_aniso_U_33
_atom_site_aniso_U_23
_atom_site_aniso_U_13
_atom_site_aniso_U_12
Tb1 0.0289(3) 0.0308(4) 0.0309(4) 0.0038(3) 0.0037(3) 0.0133(3)
Zn1 0.0319(5) 0.0322(6) 0.0349(6) 0.0061(5) 0.0059(5) 0.0156(4)
N2 0.032(4) 0.043(4) 0.030(4) 0.013(4) -0.005(3) 0.015(3)
O2 0.036(3) 0.028(3) 0.053(4) 0.010(3) 0.009(3) 0.021(2)
C8 0.045(3) 0.038(3) 0.019(4) 0.001(3) 0.009(3) 0.023(3)
N1 0.028(3) 0.023(4) 0.036(4) 0.003(3) 0.007(3) 0.007(3)
N3 0.035(3) 0.043(4) 0.038(5) 0.008(3) 0.006(3) 0.027(3)
C15 0.051(4) 0.044(4) 0.012(4) 0.003(4) 0.012(3) 0.012(3)
C23 0.059(5) 0.054(6) 0.046(6) -0.006(5) 0.015(5) 0.003(5)
C17 0.033(3) 0.036(3) 0.043(4) 0.011(3) 0.013(3) 0.018(3)
C7 0.044(4) 0.038(4) 0.020(4) 0.008(4) 0.003(4) 0.020(4)
C22 0.036(4) 0.039(4) 0.039(4) 0.009(4) 0.012(3) 0.010(3)
C19 0.037(4) 0.042(4) 0.043(4) 0.005(4) -0.002(4) 0.010(3)
C24 0.030(3) 0.031(4) 0.039(4) 0.010(4) 0.010(3) 0.020(3)
C18 0.034(4) 0.043(4) 0.052(4) 0.011(4) 0.006(4) 0.012(3)
C6 0.047(4) 0.040(4) 0.018(5) 0.007(4) 0.000(4) 0.013(4)
C21 0.042(4) 0.045(4) 0.037(4) 0.004(4) 0.008(4) 0.010(3)
C16 0.040(4) 0.040(5) 0.045(5) 0.008(4) 0.018(4) 0.009(4)
C5 0.038(4) 0.041(5) 0.024(5) 0.004(4) 0.002(4) 0.004(4)
C20 0.061(6) 0.055(6) 0.048(6) 0.008(5) -0.014(5) 0.009(5)
C1 0.045(4) 0.046(5) 0.045(5) 0.018(4) 0.014(4) 0.022(4)
C2 0.046(4) 0.048(5) 0.052(5) 0.008(4) 0.023(4) 0.025(4)
C3 0.056(4) 0.042(4) 0.043(5) 0.003(4) 0.008(4) 0.028(4)
Tb2 0.0479(4) 0.0416(4) 0.0249(4) 0.0054(3) -0.0034(3) 0.0173(3)
Zn2 0.0573(6) 0.0450(7) 0.0299(7) 0.0090(5) 0.0017(5) 0.0218(5)
C51 0.074(4) 0.058(4) 0.022(4) 0.016(4) 0.005(4) 0.046(3)
C41 0.062(4) 0.050(4) 0.010(4) 0.005(4) 0.010(3) 0.029(3)
C45 0.083(4) 0.061(4) 0.034(4) -0.004(4) -0.002(4) 0.036(4)
C50 0.078(4) 0.051(4) 0.033(4) 0.017(3) 0.014(3) 0.044(3)
C42 0.073(4) 0.053(4) 0.021(4) 0.006(4) 0.009(3) 0.039(3)
C52 0.074(4) 0.066(4) 0.044(4) 0.013(4) 0.004(4) 0.045(4)
C57 0.095(5) 0.061(4) 0.056(5) 0.021(4) 0.017(4) 0.038(4)
C43 0.103(6) 0.061(6) 0.031(6) 0.006(5) 0.007(5) 0.042(5)
C47 0.070(4) 0.061(4) 0.023(4) 0.007(4) 0.001(4) 0.030(4)
C54 0.076(4) 0.079(5) 0.064(5) 0.019(4) 0.007(4) 0.050(4)
C55 0.099(4) 0.074(4) 0.076(5) 0.023(4) 0.015(4) 0.059(4)
C53 0.051(5) 0.092(7) 0.072(7) 0.023(6) -0.002(5) 0.038(5)
C49 0.078(5) 0.051(5) 0.044(5) 0.024(4) 0.010(5) 0.027(4)
C56 0.152(8) 0.102(7) 0.145(10) 0.048(7) 0.040(7) 0.087(6)
O1 0.037(3) 0.037(3) 0.039(4) -0.003(3) 0.008(3) 0.026(2)
O3 0.019(3) 0.031(3) 0.047(4) -0.002(3) -0.001(3) 0.001(3)
O5 0.063(3) 0.049(4) 0.028(4) -0.001(3) -0.006(3) 0.028(3)
O4 0.068(3) 0.058(4) 0.011(3) 0.009(3) -0.002(3) 0.030(3)
O6 0.035(3) 0.044(4) 0.042(4) 0.012(3) 0.005(3) 0.000(3)
N6 0.066(4) 0.047(4) 0.025(4) 0.001(4) -0.003(4) 0.031(4)
N4 0.058(4) 0.040(4) 0.019(4) 0.002(4) -0.005(4) 0.022(4)
C33 0.037(3) 0.052(4) 0.031(4) 0.020(3) 0.013(3) 0.035(3)
N5 0.067(4) 0.065(5) 0.028(5) 0.014(4) 0.010(4) 0.036(4)
C4 0.044(4) 0.040(4) 0.038(5) 0.005(4) 0.012(4) 0.021(4)
C25 0.054(4) 0.039(4) 0.040(5) 0.008(4) 0.015(4) 0.028(4)
C31 0.030(3) 0.053(4) 0.040(4) 0.022(3) 0.019(3) 0.032(3)
C39 0.056(4) 0.050(5) 0.022(5) 0.003(4) -0.004(4) 0.018(4)
C26 0.046(3) 0.044(4) 0.040(4) 0.013(3) 0.019(3) 0.034(3)
C28 0.044(3) 0.063(4) 0.065(4) 0.025(4) 0.021(4) 0.037(3)
C27 0.054(4) 0.051(4) 0.052(4) 0.015(4) 0.021(4) 0.037(3)
C32 0.039(4) 0.061(6) 0.040(6) 0.016(5) 0.006(4) 0.027(4)
C30 0.036(4) 0.062(4) 0.053(4) 0.027(4) 0.015(4) 0.032(3)
C58 0.050(4) 0.057(5) 0.050(5) 0.009(4) 0.018(4) 0.025(4)
C35 0.068(5) 0.044(5) 0.054(5) 0.018(4) 0.013(5) 0.015(4)
C36 0.062(5) 0.050(5) 0.054(6) 0.016(5) 0.002(5) 0.022(4)
C60 0.050(4) 0.042(4) 0.045(4) 0.018(4) 0.003(4) 0.018(3)
C34 0.074(5) 0.044(5) 0.063(6) 0.026(5) 0.016(5) 0.027(4)
C38 0.071(5) 0.050(5) 0.039(5) 0.010(4) 0.009(4) 0.020(4)
C48 0.075(5) 0.051(5) 0.053(6) 0.021(5) 0.009(5) 0.032(4)
C37 0.060(5) 0.054(5) 0.049(5) 0.011(4) 0.020(4) 0.026(4)
C59 0.046(4) 0.046(4) 0.047(4) 0.018(3) 0.013(3) 0.020(3)
C29 0.070(5) 0.075(6) 0.119(8) 0.020(6) 0.040(6) 0.047(5)
C13 0.053(4) 0.047(4) 0.021(4) 0.006(4) 0.011(3) 0.026(3)
C12 0.059(4) 0.056(4) 0.034(4) 0.005(4) 0.015(4) 0.034(3)
C40 0.057(4) 0.050(4) 0.016(4) 0.004(3) 0.002(3) 0.028(3)
C9 0.046(4) 0.046(4) 0.025(4) 0.005(4) 0.003(4) 0.028(3)
C10 0.061(4) 0.054(4) 0.031(4) 0.010(4) 0.013(4) 0.035(3)
C14 0.073(5) 0.067(6) 0.042(6) 0.011(5) 0.012(5) 0.045(5)
C11 0.104(6) 0.097(6) 0.049(6) 0.022(5) 0.040(5) 0.067(5)
C46 0.138(7) 0.081(7) 0.055(7) -0.016(6) -0.007(6) 0.055(6)
Cl1 0.378(4) 0.107(2) 0.121(3) 0.068(2) 0.161(3) 0.134(3)
C66 0.050(4) 0.055(4) 0.047(4) 0.019(4) 0.011(4) 0.015(4)
C63 0.061(4) 0.046(4) 0.054(5) 0.014(4) -0.006(4) 0.014(4)
C62 0.061(6) 0.067(7) 0.046(7) -0.018(6) -0.014(5) 0.002(5)
C61 0.055(4) 0.047(4) 0.047(4) 0.017(4) 0.005(4) 0.011(4)
C64 0.052(4) 0.050(4) 0.056(5) 0.017(4) 0.001(4) 0.013(4)
C65 0.052(6) 0.069(7) 0.085(8) 0.010(6) -0.028(6) 0.004(5)
O8 0.523(10) 0.167(7) 0.386(11) 0.183(7) 0.396(9) 0.228(7)
O9 0.405(11) 0.116(6) 0.220(9) 0.106(6) 0.199(8) 0.148(7)
O10 0.450(11) 0.154(8) 0.125(7) 0.055(6) 0.194(7) 0.156(8)
O7 0.74(3) 0.285(15) 0.124(12) -0.017(11) 0.051(16) 0.275(18)
C44 0.085(4) 0.053(4) 0.033(4) 0.011(4) 0.004(4) 0.044(3)

loop_
_atom_type_symbol
_atom_type_description
_atom_type_scat_dispersion_real
_atom_type_scat_dispersion_imag
_atom_type_scat_source
C C 0.0033 0.0016 'International Tables Vol C Tables 4.2.6.8 and 6.1.1.4'
H H 0.0000 0.0000 'International Tables Vol C Tables 4.2.6.8 and 6.1.1.4'
N N 0.0061 0.0033 'International Tables Vol C Tables 4.2.6.8 and 6.1.1.4'
O O 0.0106 0.0060 'International Tables Vol C Tables 4.2.6.8 and 6.1.1.4'
Cl Cl 0.1484 0.1585 'International Tables Vol C Tables 4.2.6.8 and 6.1.1.4'
Zn Zn 0.2839 1.4301 'International Tables Vol C Tables 4.2.6.8 and 6.1.1.4'
Tb Tb -0.1723 4.1537 'International Tables Vol C Tables 4.2.6.8 and 6.1.1.4'

loop_
_geom_angle_atom_site_label_1
_geom_angle_atom_site_label_2
_geom_angle_atom_site_label_3
_geom_angle
_geom_angle_site_symmetry_1
_geom_angle_site_symmetry_3
O3 Tb1 O3 180.0(3) . 2_665
O3 Tb1 O1 103.60(17) . 2_665
O3 Tb1 O1 76.40(17) 2_665 2_665
O3 Tb1 O1 76.40(17) . .
O3 Tb1 O1 103.60(17) 2_665 .
O1 Tb1 O1 180.0(2) 2_665 .
O3 Tb1 O2 76.34(16) . .
O3 Tb1 O2 103.66(16) 2_665 .
O1 Tb1 O2 104.59(19) 2_665 .
O1 Tb1 O2 75.41(19) . .
O3 Tb1 O2 103.66(16) . 2_665
O3 Tb1 O2 76.34(16) 2_665 2_665
O1 Tb1 O2 75.41(19) 2_665 2_665
O1 Tb1 O2 104.59(19) . 2_665
O2 Tb1 O2 180.000(1) . 2_665
O3 Tb1 Zn1 134.75(13) . 2_665
O3 Tb1 Zn1 45.25(13) 2_665 2_665
O1 Tb1 Zn1 45.82(13) 2_665 2_665
O1 Tb1 Zn1 134.18(13) . 2_665
O2 Tb1 Zn1 135.03(12) . 2_665
O2 Tb1 Zn1 44.97(12) 2_665 2_665
N2 Zn1 N1 84.6(2) . .
N2 Zn1 N3 83.5(2) . .
N1 Zn1 N3 83.3(2) . .
N2 Zn1 O2 90.8(2) . .
N1 Zn1 O2 105.0(2) . .
N3 Zn1 O2 169.5(2) . .
N2 Zn1 O3 104.9(2) . .
N1 Zn1 O3 168.5(2) . .
N3 Zn1 O3 91.2(2) . .
O2 Zn1 O3 81.72(18) . .
N2 Zn1 O1 169.08(18) . .
N1 Zn1 O1 90.5(2) . .
N3 Zn1 O1 105.6(2) . .
O2 Zn1 O1 81.00(19) . .
O3 Zn1 O1 81.23(19) . .
C3 N2 C2 110.0(6) . .
C3 N2 C25 111.4(6) . .
C2 N2 C25 112.2(6) . .
C3 N2 Zn1 104.7(5) . .
C2 N2 Zn1 108.8(5) . .
C25 N2 Zn1 109.4(5) . .
C33 O2 Zn1 121.1(4) . .
C33 O2 Tb1 151.8(5) . .
Zn1 O2 Tb1 86.03(18) . .
C9 C8 C15 117.0(8) . .
C9 C8 C7 121.6(8) . .
C15 C8 C7 121.1(8) . .
C1 N1 C7 111.6(5) . .
C1 N1 C6 112.2(6) . .
C7 N1 C6 112.5(6) . .
C1 N1 Zn1 102.7(5) . .
C7 N1 Zn1 108.7(4) . .
C6 N1 Zn1 108.6(4) . .
C16 N3 C5 111.5(6) . .
C16 N3 C4 111.3(6) . .
C5 N3 C4 110.8(6) . .
C16 N3 Zn1 109.6(4) . .
C5 N3 Zn1 103.9(4) . .
C4 N3 Zn1 109.5(5) . .
O1 C15 C13 119.8(8) . .
O1 C15 C8 119.0(8) . .
C13 C15 C8 121.2(8) . .
C22 C23 H23A 109.5 . .
C22 C23 H23B 109.5 . .
H23A C23 H23B 109.5 . .
C22 C23 H23C 109.5 . .
H23A C23 H23C 109.5 . .
H23B C23 H23C 109.5 . .
C18 C17 C24 119.6(8) . .
C18 C17 C16 119.1(7) . .
C24 C17 C16 121.2(6) . .
N1 C7 C8 111.7(6) . .
N1 C7 H7A 109.3 . .
C8 C7 H7A 109.3 . .
N1 C7 H7B 109.3 . .
C8 C7 H7B 109.3 . .
H7A C7 H7B 107.9 . .
C21 C22 C24 118.0(7) . .
C21 C22 C23 120.5(8) . .
C24 C22 C23 121.5(6) . .
C21 C19 C18 117.4(7) . .
C21 C19 C20 122.8(8) . .
C18 C19 C20 119.8(7) . .
O3 C24 C22 120.3(7) . .
O3 C24 C17 120.2(7) . .
C22 C24 C17 119.5(6) . .
C19 C18 C17 121.5(7) . .
C19 C18 H18 119.2 . .
C17 C18 H18 119.2 . .
C5 C6 N1 112.9(6) . .
C5 C6 H6A 109.0 . .
N1 C6 H6A 109.0 . .
C5 C6 H6B 109.0 . .
N1 C6 H6B 109.0 . .
H6A C6 H6B 107.8 . .
C19 C21 C22 123.9(8) . .
C19 C21 H21 118.0 . .
C22 C21 H21 118.0 . .
N3 C16 C17 111.6(7) . .
N3 C16 H16A 109.3 . .
C17 C16 H16A 109.3 . .
N3 C16 H16B 109.3 . .
C17 C16 H16B 109.3 . .
H16A C16 H16B 108.0 . .
N3 C5 C6 111.5(7) . .
N3 C5 H5A 109.3 . .
C6 C5 H5A 109.3 . .
N3 C5 H5B 109.3 . .
C6 C5 H5B 109.3 . .
H5A C5 H5B 108.0 . .
C19 C20 H20A 109.5 . .
C19 C20 H20B 109.5 . .
H20A C20 H20B 109.5 . .
C19 C20 H20C 109.5 . .
H20A C20 H20C 109.5 . .
H20B C20 H20C 109.5 . .
N1 C1 C2 113.3(6) . .
N1 C1 H1A 108.9 . .
C2 C1 H1A 108.9 . .
N1 C1 H1B 108.9 . .
C2 C1 H1B 108.9 . .
H1A C1 H1B 107.7 . .
N2 C2 C1 110.8(7) . .
N2 C2 H2A 109.5 . .
C1 C2 H2A 109.5 . .
N2 C2 H2B 109.5 . .
C1 C2 H2B 109.5 . .
H2A C2 H2B 108.1 . .
N2 C3 C4 112.5(6) . .
N2 C3 H3A 109.1 . .
C4 C3 H3A 109.1 . .
N2 C3 H3B 109.1 . .
C4 C3 H3B 109.1 . .
H3A C3 H3B 107.8 . .
O4 Tb2 O4 180.00(8) . 2_566
O4 Tb2 O6 75.51(18) . .
O4 Tb2 O6 104.49(18) 2_566 .
O4 Tb2 O6 104.49(18) . 2_566
O4 Tb2 O6 75.51(18) 2_566 2_566
O6 Tb2 O6 180.000(1) . 2_566
O4 Tb2 O5 76.4(2) . .
O4 Tb2 O5 103.6(2) 2_566 .
O6 Tb2 O5 75.76(19) . .
O6 Tb2 O5 104.24(19) 2_566 .
O4 Tb2 O5 103.6(2) . 2_566
O4 Tb2 O5 76.4(2) 2_566 2_566
O6 Tb2 O5 104.24(19) . 2_566
O6 Tb2 O5 75.76(19) 2_566 2_566
O5 Tb2 O5 180.000(1) . 2_566
O4 Tb2 Zn2 134.79(13) . 2_566
O4 Tb2 Zn2 45.21(13) 2_566 2_566
O6 Tb2 Zn2 134.69(13) . 2_566
O6 Tb2 Zn2 45.31(13) 2_566 2_566
O5 Tb2 Zn2 134.80(15) . 2_566
O5 Tb2 Zn2 45.20(15) 2_566 2_566
N6 Zn2 N5 83.6(3) . .
N6 Zn2 N4 85.7(3) . .
N5 Zn2 N4 85.0(3) . .
N6 Zn2 O5 170.1(2) . .
N5 Zn2 O5 91.5(3) . .
N4 Zn2 O5 102.5(2) . .
N6 Zn2 O6 91.3(2) . .
N5 Zn2 O6 104.5(2) . .
N4 Zn2 O6 169.7(3) . .
O5 Zn2 O6 81.6(2) . .
N6 Zn2 O4 103.3(2) . .
N5 Zn2 O4 171.3(2) . .
N4 Zn2 O4 90.2(2) . .
O5 Zn2 O4 82.5(2) . .
O6 Zn2 O4 80.91(19) . .
O5 C51 C50 122.1(8) . .
O5 C51 C52 119.0(8) . .
C50 C51 C52 118.8(9) . .
O4 C41 C42 121.1(7) . .
O4 C41 C40 117.5(8) . .
C42 C41 C40 121.3(8) . .
C47 C45 C44 116.8(8) . .
C47 C45 C46 121.3(8) . .
C44 C45 C46 122.0(9) . .
C51 C50 C57 120.2(8) . .
C51 C50 C49 120.8(8) . .
C57 C50 C49 118.9(8) . .
C44 C42 C41 119.4(8) . .
C44 C42 C43 119.2(8) . .
C41 C42 C43 121.4(8) . .
C54 C52 C51 118.7(8) . .
C54 C52 C53 122.0(8) . .
C51 C52 C53 119.2(8) . .
C55 C57 C50 122.0(9) . .
C55 C57 H57 119.0 . .
C50 C57 H57 119.0 . .
C42 C43 H43A 109.5 . .
C42 C43 H43B 109.5 . .
H43A C43 H43B 109.5 . .
C42 C43 H43C 109.5 . .
H43A C43 H43C 109.5 . .
H43B C43 H43C 109.5 . .
C40 C47 C45 123.4(8) . .
C40 C47 H47 118.3 . .
C45 C47 H47 118.3 . .
C52 C54 C55 122.3(9) . .
C52 C54 H54 118.8 . .
C55 C54 H54 118.8 . .
C57 C55 C54 117.9(10) . .
C57 C55 C56 123.4(9) . .
C54 C55 C56 118.7(9) . .
C52 C53 H53A 109.5 . .
C52 C53 H53B 109.5 . .
H53A C53 H53B 109.5 . .
C52 C53 H53C 109.5 . .
H53A C53 H53C 109.5 . .
H53B C53 H53C 109.5 . .
N5 C49 C50 115.5(7) . .
N5 C49 H49A 108.4 . .
C50 C49 H49A 108.4 . .
N5 C49 H49B 108.4 . .
C50 C49 H49B 108.4 . .
H49A C49 H49B 107.5 . .
C55 C56 H56A 109.5 . .
C55 C56 H56B 109.5 . .
H56A C56 H56B 109.5 . .
C55 C56 H56C 109.5 . .
H56A C56 H56C 109.5 . .
H56B C56 H56C 109.5 . .
C15 O1 Zn1 117.7(5) . .
C15 O1 Tb1 157.4(5) . .
Zn1 O1 Tb1 84.95(19) . .
C24 O3 Zn1 117.5(5) . .
C24 O3 Tb1 155.9(5) . .
Zn1 O3 Tb1 86.59(15) . .
C51 O5 Zn2 119.8(5) . .
C51 O5 Tb2 153.4(6) . .
Zn2 O5 Tb2 85.4(2) . .
C41 O4 Zn2 121.6(5) . .
C41 O4 Tb2 151.2(5) . .
Zn2 O4 Tb2 85.9(2) . .
C60 O6 Zn2 117.6(5) . .
C60 O6 Tb2 156.0(5) . .
Zn2 O6 Tb2 85.92(16) . .
C37 N6 C36 112.3(7) . .
C37 N6 C58 110.3(7) . .
C36 N6 C58 112.8(6) . .
C37 N6 Zn2 103.7(5) . .
C36 N6 Zn2 108.1(5) . .
C58 N6 Zn2 109.2(5) . .
C48 N4 C39 112.6(6) . .
C48 N4 C38 112.4(7) . .
C39 N4 C38 112.5(7) . .
C48 N4 Zn2 102.9(5) . .
C39 N4 Zn2 109.3(5) . .
C38 N4 Zn2 106.6(4) . .
O2 C33 C26 121.0(6) . .
O2 C33 C31 121.1(7) . .
C26 C33 C31 117.9(7) . .
C35 N5 C49 110.3(7) . .
C35 N5 C34 114.3(7) . .
C49 N5 C34 109.9(7) . .
C35 N5 Zn2 105.0(5) . .
C49 N5 Zn2 109.3(5) . .
C34 N5 Zn2 107.8(5) . .
N3 C4 C3 111.4(6) . .
N3 C4 H4A 109.4 . .
C3 C4 H4A 109.4 . .
N3 C4 H4B 109.4 . .
C3 C4 H4B 109.4 . .
H4A C4 H4B 108.0 . .
N2 C25 C26 112.9(6) . .
N2 C25 H25A 109.0 . .
C26 C25 H25A 109.0 . .
N2 C25 H25B 109.0 . .
C26 C25 H25B 109.0 . .
H25A C25 H25B 107.8 . .
C30 C31 C33 117.9(8) . .
C30 C31 C32 124.5(7) . .
C33 C31 C32 117.6(7) . .
N4 C39 C40 114.2(7) . .
N4 C39 H39A 108.7 . .
C40 C39 H39A 108.7 . .
N4 C39 H39B 108.7 . .
C40 C39 H39B 108.7 . .
H39A C39 H39B 107.6 . .
C27 C26 C33 120.6(7) . .
C27 C26 C25 120.1(7) . .
C33 C26 C25 119.2(7) . .
C30 C28 C27 116.5(8) . .
C30 C28 C29 122.9(7) . .
C27 C28 C29 120.6(8) . .
C26 C27 C28 122.0(8) . .
C26 C27 H27 119.0 . .
C28 C27 H27 119.0 . .
C31 C32 H32A 109.5 . .
C31 C32 H32B 109.5 . .
H32A C32 H32B 109.5 . .
C31 C32 H32C 109.5 . .
H32A C32 H32C 109.5 . .
H32B C32 H32C 109.5 . .
C31 C30 C28 125.2(7) . .
C31 C30 H30 117.4 . .
C28 C30 H30 117.4 . .
C59 C58 N6 111.2(7) . .
C59 C58 H58A 109.4 . .
N6 C58 H58A 109.4 . .
C59 C58 H58B 109.4 . .
N6 C58 H58B 109.4 . .
H58A C58 H58B 108.0 . .
N5 C35 C36 110.4(7) . .
N5 C35 H35A 109.6 . .
C36 C35 H35A 109.6 . .
N5 C35 H35B 109.6 . .
C36 C35 H35B 109.6 . .
H35A C35 H35B 108.1 . .
C35 C36 N6 113.0(7) . .
C35 C36 H36A 109.0 . .
N6 C36 H36A 109.0 . .
C35 C36 H36B 109.0 . .
N6 C36 H36B 109.0 . .
H36A C36 H36B 107.8 . .
O6 C60 C59 120.3(8) . .
O6 C60 C61 119.1(9) . .
C59 C60 C61 120.6(8) . .
N5 C34 C48 112.3(7) . .
N5 C34 H34A 109.1 . .
C48 C34 H34A 109.1 . .
N5 C34 H34B 109.1 . .
C48 C34 H34B 109.1 . .
H34A C34 H34B 107.9 . .
N4 C38 C37 112.8(7) . .
N4 C38 H38A 109.0 . .
C37 C38 H38A 109.0 . .
N4 C38 H38B 109.0 . .
C37 C38 H38B 109.0 . .
H38A C38 H38B 107.8 . .
N4 C48 C34 114.1(7) . .
N4 C48 H48A 108.7 . .
C34 C48 H48A 108.7 . .
N4 C48 H48B 108.7 . .
C34 C48 H48B 108.7 . .
H48A C48 H48B 107.6 . .
N6 C37 C38 112.4(7) . .
N6 C37 H37A 109.1 . .
C38 C37 H37A 109.1 . .
N6 C37 H37B 109.1 . .
C38 C37 H37B 109.1 . .
H37A C37 H37B 107.9 . .
C60 C59 C66 119.8(8) . .
C60 C59 C58 120.7(7) . .
C66 C59 C58 119.5(9) . .
C28 C29 H29A 109.5 . .
C28 C29 H29B 109.5 . .
H29A C29 H29B 109.5 . .
C28 C29 H29C 109.5 . .
H29A C29 H29C 109.5 . .
H29B C29 H29C 109.5 . .
C12 C13 C15 118.3(8) . .
C12 C13 C14 120.0(8) . .
C15 C13 C14 121.7(8) . .
C13 C12 C10 123.1(9) . .
C13 C12 H12 118.5 . .
C10 C12 H12 118.5 . .
C47 C40 C41 116.9(8) . .
C47 C40 C39 121.0(8) . .
C41 C40 C39 122.2(8) . .
C10 C9 C8 124.9(8) . .
C10 C9 H9 117.5 . .
C8 C9 H9 117.5 . .
C9 C10 C12 115.4(8) . .
C9 C10 C11 123.0(8) . .
C12 C10 C11 121.5(9) . .
C13 C14 H14A 109.5 . .
C13 C14 H14B 109.5 . .
H14A C14 H14B 109.5 . .
C13 C14 H14C 109.5 . .
H14A C14 H14C 109.5 . .
H14B C14 H14C 109.5 . .
C10 C11 H11A 109.5 . .
C10 C11 H11B 109.5 . .
H11A C11 H11B 109.5 . .
C10 C11 H11C 109.5 . .
H11A C11 H11C 109.5 . .
H11B C11 H11C 109.5 . .
C45 C46 H46A 109.5 . .
C45 C46 H46B 109.5 . .
H46A C46 H46B 109.5 . .
C45 C46 H46C 109.5 . .
H46A C46 H46C 109.5 . .
H46B C46 H46C 109.5 . .
O10 Cl1 O8 122.0(7) . .
O10 Cl1 O9 117.7(7) . .
O8 Cl1 O9 108.7(7) . .
O10 Cl1 O7 103.8(11) . .
O8 Cl1 O7 89.3(10) . .
O9 Cl1 O7 110.9(8) . .
C64 C66 C59 121.0(9) . .
C64 C66 H66 119.5 . .
C59 C66 H66 119.5 . .
C64 C63 C61 123.7(9) . .
C64 C63 H63 118.1 . .
C61 C63 H63 118.1 . .
C61 C62 H62A 109.5 . .
C61 C62 H62B 109.5 . .
H62A C62 H62B 109.5 . .
C61 C62 H62C 109.5 . .
H62A C62 H62C 109.5 . .
H62B C62 H62C 109.5 . .
C63 C61 C60 116.2(10) . .
C63 C61 C62 122.7(9) . .
C60 C61 C62 121.1(8) . .
C66 C64 C63 118.7(8) . .
C66 C64 C65 120.4(10) . .
C63 C64 C65 120.9(9) . .
C64 C65 H65A 109.5 . .
C64 C65 H65B 109.5 . .
H65A C65 H65B 109.5 . .
C64 C65 H65C 109.5 . .
H65A C65 H65C 109.5 . .
H65B C65 H65C 109.5 . .
C42 C44 C45 122.2(9) . .
C42 C44 H44 118.9 . .
C45 C44 H44 118.9 . .

loop_
_geom_bond_atom_site_label_1
_geom_bond_atom_site_label_2
_geom_bond_distance
_geom_bond_site_symmetry_2
Tb1 O3 2.250(4) .
Tb1 O3 2.250(4) 2_665
Tb1 O1 2.292(5) 2_665
Tb1 O1 2.292(5) .
Tb1 O2 2.281(5) .
Tb1 O2 2.281(5) 2_665
Tb1 Zn1 3.0145(10) 2_665
Zn1 N2 2.111(7) .
Zn1 N1 2.124(6) .
Zn1 N3 2.129(5) .
Zn1 O2 2.136(5) .
Zn1 O3 2.145(5) .
Zn1 O1 2.170(5) .
N2 C3 1.467(8) .
N2 C2 1.486(9) .
N2 C25 1.493(9) .
O2 C33 1.337(9) .
C8 C9 1.364(11) .
C8 C15 1.390(10) .
C8 C7 1.492(10) .
N1 C1 1.440(9) .
N1 C7 1.461(8) .
N1 C6 1.489(9) .
N3 C16 1.476(9) .
N3 C5 1.480(9) .
N3 C4 1.482(9) .
C15 O1 1.339(9) .
C15 C13 1.377(11) .
C23 C22 1.502(10) .
C23 H23A 0.9600 .
C23 H23B 0.9600 .
C23 H23C 0.9600 .
C17 C18 1.396(9) .
C17 C24 1.397(10) .
C17 C16 1.498(10) .
C7 H7A 0.9700 .
C7 H7B 0.9700 .
C22 C21 1.387(9) .
C22 C24 1.403(11) .
C19 C21 1.367(10) .
C19 C18 1.383(11) .
C19 C20 1.499(9) .
C24 O3 1.347(7) .
C18 H18 0.9300 .
C6 C5 1.493(9) .
C6 H6A 0.9700 .
C6 H6B 0.9700 .
C21 H21 0.9300 .
C16 H16A 0.9700 .
C16 H16B 0.9700 .
C5 H5A 0.9700 .
C5 H5B 0.9700 .
C20 H20A 0.9600 .
C20 H20B 0.9600 .
C20 H20C 0.9600 .
C1 C2 1.552(10) .
C1 H1A 0.9700 .
C1 H1B 0.9700 .
C2 H2A 0.9700 .
C2 H2B 0.9700 .
C3 C4 1.527(10) .
C3 H3A 0.9700 .
C3 H3B 0.9700 .
Tb2 O4 2.277(6) .
Tb2 O4 2.277(6) 2_566
Tb2 O6 2.274(5) .
Tb2 O6 2.274(5) 2_566
Tb2 O5 2.298(6) .
Tb2 O5 2.298(6) 2_566
Tb2 Zn2 3.0156(11) 2_566
Zn2 N6 2.083(7) .
Zn2 N5 2.110(7) .
Zn2 N4 2.116(6) .
Zn2 O5 2.147(6) .
Zn2 O6 2.149(5) .
Zn2 O4 2.146(5) .
C51 O5 1.327(9) .
C51 C50 1.372(10) .
C51 C52 1.412(11) .
C41 O4 1.368(9) .
C41 C42 1.369(11) .
C41 C40 1.397(10) .
C45 C47 1.378(12) .
C45 C44 1.386(11) .
C45 C46 1.520(12) .
C50 C57 1.364(12) .
C50 C49 1.499(11) .
C42 C44 1.355(10) .
C42 C43 1.507(10) .
C52 C54 1.360(12) .
C52 C53 1.473(11) .
C57 C55 1.359(12) .
C57 H57 0.9300 .
C43 H43A 0.9600 .
C43 H43B 0.9600 .
C43 H43C 0.9600 .
C47 C40 1.374(11) .
C47 H47 0.9300 .
C54 C55 1.374(12) .
C54 H54 0.9300 .
C55 C56 1.559(13) .
C53 H53A 0.9600 .
C53 H53B 0.9600 .
C53 H53C 0.9600 .
C49 N5 1.456(11) .
C49 H49A 0.9700 .
C49 H49B 0.9700 .
C56 H56A 0.9600 .
C56 H56B 0.9600 .
C56 H56C 0.9600 .
O6 C60 1.349(8) .
N6 C37 1.454(10) .
N6 C36 1.499(9) .
N6 C58 1.501(10) .
N4 C48 1.447(10) .
N4 C39 1.480(8) .
N4 C38 1.497(10) .
C33 C26 1.409(10) .
C33 C31 1.417(9) .
N5 C35 1.443(9) .
N5 C34 1.493(10) .
C4 H4A 0.9700 .
C4 H4B 0.9700 .
C25 C26 1.501(9) .
C25 H25A 0.9700 .
C25 H25B 0.9700 .
C31 C30 1.350(10) .
C31 C32 1.474(10) .
C39 C40 1.478(11) .
C39 H39A 0.9700 .
C39 H39B 0.9700 .
C26 C27 1.361(10) .
C28 C30 1.374(11) .
C28 C27 1.374(9) .
C28 C29 1.499(11) .
C27 H27 0.9300 .
C32 H32A 0.9600 .
C32 H32B 0.9600 .
C32 H32C 0.9600 .
C30 H30 0.9300 .
C58 C59 1.489(11) .
C58 H58A 0.9700 .
C58 H58B 0.9700 .
C35 C36 1.496(12) .
C35 H35A 0.9700 .
C35 H35B 0.9700 .
C36 H36A 0.9700 .
C36 H36B 0.9700 .
C60 C59 1.377(12) .
C60 C61 1.420(12) .
C34 C48 1.520(10) .
C34 H34A 0.9700 .
C34 H34B 0.9700 .
C38 C37 1.530(11) .
C38 H38A 0.9700 .
C38 H38B 0.9700 .
C48 H48A 0.9700 .
C48 H48B 0.9700 .
C37 H37A 0.9700 .
C37 H37B 0.9700 .
C59 C66 1.414(10) .
C29 H29A 0.9600 .
C29 H29B 0.9600 .
C29 H29C 0.9600 .
C13 C12 1.355(11) .
C13 C14 1.508(10) .
C12 C10 1.400(11) .
C12 H12 0.9300 .
C9 C10 1.352(11) .
C9 H9 0.9300 .
C10 C11 1.531(12) .
C14 H14A 0.9600 .
C14 H14B 0.9600 .
C14 H14C 0.9600 .
C11 H11A 0.9600 .
C11 H11B 0.9600 .
C11 H11C 0.9600 .
C46 H46A 0.9600 .
C46 H46B 0.9600 .
C46 H46C 0.9600 .
Cl1 O10 1.235(9) .
Cl1 O8 1.339(10) .
Cl1 O9 1.380(10) .
Cl1 O7 1.373(18) .
C66 C64 1.353(11) .
C66 H66 0.9300 .
C63 C64 1.375(13) .
C63 C61 1.402(11) .
C63 H63 0.9300 .
C62 C61 1.486(12) .
C62 H62A 0.9600 .
C62 H62B 0.9600 .
C62 H62C 0.9600 .
C64 C65 1.497(10) .
C65 H65A 0.9600 .
C65 H65B 0.9600 .
C65 H65C 0.9600 .
C44 H44 0.9300 .
